data_1529054
loop_
_publ_author_name
'Zhao Jinggeng'
'Yang Liuxiang'
'Yu Yong'
'Li Fengying'
'Yu Richeng'
'Jin Changqing'

_publ_section_title
;
 Structural and electrical properties evolution in Ba(1-x) Sr(x) Ru O3
 synthesized under high pressure
;
_journal_name_full 'Journal of Solid State Chemistry'
_journal_page_first 1524
_journal_page_last 1528
_journal_volume 182
_journal_year 2009
_chemical_formula_sum 'Ba0.8 O3 Ru Sr0.2'
_chemical_name_systematic 'Ba0.8 Sr0.2 Ru O3'
_space_group_IT_number 194
_symmetry_space_group_name_Hall '-P 6c 2c'
_symmetry_space_group_name_H-M 'P 63/m m c'
_cell_angle_alpha 90
_cell_angle_beta 90
_cell_angle_gamma 120
_cell_formula_units_Z 6
_cell_length_a 5.6873
_cell_length_b 5.6873
_cell_length_c 14.0121
_cell_volume 392.506
_citation_journal_id_ASTM JSSCBI
_cod_data_source_file ZhaoJinggeng_JSSCBI_2009_1750.cif
_cod_data_source_block Ba0.8O3Ru1Sr0.2
_cod_original_cell_volume 392.5059
_cod_original_formula_sum 'Ba0.8 O3 Ru1 Sr0.2'
_cod_database_code 1529054

loop_
_symmetry_equiv_pos_as_xyz
x,y,z
x-y,x,z+1/2
-y,x-y,z
-x,-y,z+1/2
-x+y,-x,z
y,-x+y,z+1/2
-y,-x,-z+1/2
x-y,-y,-z
x,x-y,-z+1/2
y,x,-z
-x+y,y,-z+1/2
-x,-x+y,-z
-x,-y,-z
-x+y,-x,-z-1/2
y,-x+y,-z
x,y,-z-1/2
x-y,x,-z
-y,x-y,-z-1/2
y,x,z-1/2
-x+y,y,z
-x,-x+y,z-1/2
-y,-x,z
x-y,-y,z-1/2
x,x-y,z

loop_
_atom_site_label
_atom_site_type_symbol
_atom_site_fract_x
_atom_site_fract_y
_atom_site_fract_z
_atom_site_occupancy
_atom_site_U_iso_or_equiv
O2 O-2 0.836 1.672 0.084 1 0.0
O1 O-2 0.51 1.02 0.25 1 0.0
Sr2 Sr+2 0 0 0.25 0.2 0.0
Ba3 Ba+2 0.3333 0.6667 0.09086 0.8 0.0
Sr4 Sr+2 0.3333 0.6667 0.09086 0.2 0.0
Ru2 Ru+4 0.3333 0.6667 0.693 1 0.0
Ba1 Ba+2 0 0 0.25 0.8 0.0
Ru1 Ru+4 0 0 0 1 0.0
